data_7707304
loop_
_publ_author_name
'Kong, Richard Y.'
'Crimmin, Mark R.'

_publ_section_title
;
 1<sup>st</sup> row transition metal aluminylene complexes: preparation,
 properties and bonding analysis.
;
_journal_issue 22
_journal_name_full 'Dalton transactions (Cambridge, England : 2003)'
_journal_page_first 7810
_journal_page_last 7817
_journal_paper_doi 10.1039/d1dt01415c
_journal_volume 50
_journal_year 2021
_chemical_formula_moiety 'C50 H66 Al Cu N4 O4, 2(C7 H8)'
_chemical_formula_sum 'C64 H82 Al Cu N4 O4'
_chemical_formula_weight 1061.85
_space_group_crystal_system monoclinic
_space_group_IT_number 14
_space_group_name_Hall '-P 2yn'
_space_group_name_H-M_alt 'P 1 21/n 1'
_atom_sites_solution_hydrogens geom
_atom_sites_solution_primary direct
_audit_creation_date 2018-01-16
_audit_creation_method
;
Olex2 1.2
(compiled 2017.03.28 svn.r3405 for OlexSys, GUI svn.r5337)
;
_audit_update_record
;
2021-03-17 deposited with the CCDC.	2021-04-30 downloaded from the CCDC.
;
_cell_angle_alpha 90
_cell_angle_beta 97.1641(19)
_cell_angle_gamma 90
_cell_formula_units_Z 4
_cell_length_a 12.1523(2)
_cell_length_b 27.1205(6)
_cell_length_c 17.9897(4)
_cell_measurement_reflns_used 4535
_cell_measurement_temperature 173.0(3)
_cell_measurement_theta_max 73.4840
_cell_measurement_theta_min 4.0020
_cell_volume 5882.7(2)
_computing_cell_refinement 'CrysAlisPro 1.171.38.46 (Rigaku OD, 2015)'
_computing_data_collection 'CrysAlisPro 1.171.38.46 (Rigaku OD, 2015)'
_computing_data_reduction 'CrysAlisPro 1.171.38.46 (Rigaku OD, 2015)'
_computing_molecular_graphics 'Olex2 (Dolomanov et al., 2009)'
_computing_publication_material 'Olex2 (Dolomanov et al., 2009)'
_computing_structure_refinement 'ShelXL (Sheldrick, 2015)'
_computing_structure_solution 'ShelXS (Sheldrick, 2008)'
_diffrn_ambient_environment N~2~
_diffrn_ambient_temperature 173.0(3)
_diffrn_detector 'CCD plate'
_diffrn_detector_area_resol_mean 10.4115
_diffrn_detector_type Atlas
_diffrn_measured_fraction_theta_full 0.989
_diffrn_measured_fraction_theta_max 0.989
_diffrn_measurement_details
;
List of Runs (angles in degrees, time in seconds):

  # Type    Start    End  Width  t~exp~   \w     \q     \k     \f   Frames
#--------------------------------------------------------------------------
  1  \w      6.00  94.00   1.00   38.92    --   41.86-125.00 -90.00   88
  2  \w     29.00 114.00   1.00   38.92    --   41.86  38.00  60.00   85
  3  \w     38.00 127.00   1.00  155.10    --  106.38 -61.00 -90.00   89
  4  \w     80.00 171.00   1.00  155.10    --  106.38  77.00  30.00   91
  5  \w     36.00  88.00   1.00  155.10    --  106.38 -45.00  90.00   52
  6  \w     92.00 126.00   1.00  155.10    --  106.38 -45.00  90.00   34
  7  \w     49.00 138.00   1.00  155.10    --  106.38 -77.00 120.00   89
;
_diffrn_measurement_device 'four-circle diffractometer'
_diffrn_measurement_device_type 'Xcalibur, Atlas, Ultra'
_diffrn_measurement_method '\w scans'
_diffrn_orient_matrix_type 'CrysAlisPro convention (1999,Acta A55,543-557)'
_diffrn_orient_matrix_UB_11 -0.0332498000
_diffrn_orient_matrix_UB_12 0.0503208000
_diffrn_orient_matrix_UB_13 -0.0357393000
_diffrn_orient_matrix_UB_21 0.0795097000
_diffrn_orient_matrix_UB_22 -0.0086075000
_diffrn_orient_matrix_UB_23 -0.0591187000
_diffrn_orient_matrix_UB_31 -0.0942801000
_diffrn_orient_matrix_UB_32 -0.0249251000
_diffrn_orient_matrix_UB_33 -0.0517476000
_diffrn_radiation_monochromator mirror
_diffrn_radiation_probe x-ray
_diffrn_radiation_type CuK\a
_diffrn_radiation_wavelength 1.54184
_diffrn_reflns_av_R_equivalents 0.0532
_diffrn_reflns_av_unetI/netI 0.0814
_diffrn_reflns_Laue_measured_fraction_full 0.989
_diffrn_reflns_Laue_measured_fraction_max 0.989
_diffrn_reflns_limit_h_max 9
_diffrn_reflns_limit_h_min -14
_diffrn_reflns_limit_k_max 20
_diffrn_reflns_limit_k_min -32
_diffrn_reflns_limit_l_max 21
_diffrn_reflns_limit_l_min -19
_diffrn_reflns_number 18212
_diffrn_reflns_point_group_measured_fraction_full 0.989
_diffrn_reflns_point_group_measured_fraction_max 0.989
_diffrn_reflns_theta_full 66.593
_diffrn_reflns_theta_max 66.593
_diffrn_reflns_theta_min 4.012
_diffrn_source 'fine-focus sealed X-ray tube'
_diffrn_source_type 'Enhance Ultra (Cu) X-ray Source'
_exptl_absorpt_coefficient_mu 1.048
_exptl_absorpt_correction_T_max 0.960
_exptl_absorpt_correction_T_min 0.743
_exptl_absorpt_correction_type analytical
_exptl_absorpt_process_details
;
CrysAlisPro 1.171.38.46 (Rigaku Oxford Diffraction, 2015)
Analytical numeric absorption correction using a multifaceted crystal
			model based on expressions derived by R.C. Clark & J.S. Reid.
(Clark, R. C. & Reid, J. S. (1995). Acta Cryst. A51, 887-897)
Empirical absorption correction using spherical harmonics,
 implemented in SCALE3 ABSPACK scaling algorithm.
;
_exptl_crystal_colour yellow
_exptl_crystal_colour_primary yellow
_exptl_crystal_density_diffrn 1.199
_exptl_crystal_description needle
_exptl_crystal_F_000 2272
_exptl_crystal_size_max 0.633
_exptl_crystal_size_mid 0.055
_exptl_crystal_size_min 0.046
_refine_diff_density_max 0.353
_refine_diff_density_min -0.329
_refine_diff_density_rms 0.059
_refine_ls_extinction_method none
_refine_ls_goodness_of_fit_ref 1.045
_refine_ls_hydrogen_treatment constr
_refine_ls_matrix_type full
_refine_ls_number_parameters 691
_refine_ls_number_reflns 10285
_refine_ls_number_restraints 36
_refine_ls_restrained_S_all 1.043
_refine_ls_R_factor_all 0.1019
_refine_ls_R_factor_gt 0.0573
_refine_ls_shift/su_max 0.001
_refine_ls_shift/su_mean 0.000
_refine_ls_structure_factor_coef Fsqd
_refine_ls_weighting_details 'w=1/[\s^2^(Fo^2^)+(0.0280P)^2^+4.9460P] where P=(Fo^2^+2Fc^2^)/3'
_refine_ls_weighting_scheme calc
_refine_ls_wR_factor_gt 0.1100
_refine_ls_wR_factor_ref 0.1284
_reflns_Friedel_coverage 0.000
_reflns_number_gt 6665
_reflns_number_total 10285
_reflns_threshold_expression 'I > 2\s(I)'
_cod_data_source_file d1dt01415c3.cif
_cod_data_source_block 3h
_cod_depositor_comments 'Adding full bibliography for 7707298--7707305.cif.'
_cod_database_code 7707304
_shelx_shelxl_version_number 2016/6
_chemical_oxdiff_formula 'C64 H82 Al Cu N4 O4'
_chemical_oxdiff_usercomment RK054
_shelx_space_group_comment
;
The symmetry employed for this shelxl refinement is uniquely defined
by the following loop, which should always be used as a source of
symmetry information in preference to the above space-group names.
They are only intended as comments.
;
_reflns_odcompleteness_completeness 98.72
_reflns_odcompleteness_iscentric 1
_reflns_odcompleteness_theta 66.49
_olex2_refinement_description
;
1. Fixed Uiso
 At 1.2 times of:
  All C(H) groups
 At 1.5 times of:
  All C(H,H,H) groups
2. Uiso/Uaniso restraints and constraints
C62 \\sim C58 \\sim C63 \\sim C59 \\sim C64 \\sim C60 \\sim C61: within 1.5A
with sigma of 0.04 and sigma for terminal atoms of 0.08
3. Others
 Sof(C159)=Sof(H159)=Sof(C158)=Sof(C163)=Sof(H163)=Sof(C162)=Sof(H162)=
 Sof(C161)=Sof(H161)=Sof(C160)=Sof(H160)=Sof(C164)=Sof(H16A)=Sof(H16B)=
 Sof(H16C)=1-FVAR(1)
 Sof(C58)=Sof(C63)=Sof(H63)=Sof(C62)=Sof(H62)=Sof(C61)=Sof(H61)=Sof(C60)=
 Sof(H60)=Sof(C59)=Sof(H59)=Sof(C64)=Sof(H64A)=Sof(H64B)=Sof(H64C)=FVAR(1)
4.a Ternary CH refined with riding coordinates:
 C48(H48), C36(H36), C33(H33), C45(H45)
4.b Aromatic/amide H refined with riding coordinates:
 C24(H24), C3(H3), C10(H10), C31(H31), C43(H43), C42(H42), C52(H52), C29(H29),
 C16(H16), C30(H30), C41(H41), C9(H9), C8(H8), C17(H17), C55(H55), C18(H18),
 C53(H53), C54(H54), C56(H56), C63(H63), C62(H62), C61(H61), C60(H60), C59(H59),
  C159(H159), C163(H163), C162(H162), C161(H161), C160(H160)
4.c Fitted hexagon refined as free rotating group:
 C58(C63,C62,C61,C60,C59), C159(C158,C163,C162,C161,C160)
4.d Idealised Me refined as rotating group:
 C26(H26A,H26B,H26C), C5(H5A,H5B,H5C), C22(H22A,H22B,H22C), C20(H20A,H20B,
 H20C), C1(H1A,H1B,H1C), C12(H12A,H12B,H12C), C50(H50A,H50B,H50C), C49(H49A,
 H49B,H49C), C38(H38A,H38B,H38C), C13(H13A,H13B,H13C), C34(H34A,H34B,H34C),
 C47(H47A,H47B,H47C), C21(H21A,H21B,H21C), C37(H37A,H37B,H37C), C35(H35A,H35B,
 H35C), C46(H46A,H46B,H46C), C57(H57A,H57B,H57C), C64(H64A,H64B,H64C),
 C164(H16A,H16B,H16C)
;
_olex2_submission_special_instructions 'No special instructions were received'
_oxdiff_exptl_absorpt_empirical_details
;
Empirical correction (ABSPACK) includes:
- Absorption correction using spherical harmonics
- Frame scaling
;
_oxdiff_exptl_absorpt_empirical_full_max 1.210
_oxdiff_exptl_absorpt_empirical_full_min 0.717

loop_
_space_group_symop_operation_xyz
'x, y, z'
'-x+1/2, y+1/2, -z+1/2'
'-x, -y, -z'
'x-1/2, -y-1/2, z-1/2'

loop_
_atom_site_label
_atom_site_type_symbol
_atom_site_fract_x
_atom_site_fract_y
_atom_site_fract_z
_atom_site_U_iso_or_equiv
_atom_site_adp_type
_atom_site_occupancy
_atom_site_site_symmetry_order
_atom_site_calc_flag
_atom_site_refinement_flags_posn
_atom_site_refinement_flags_adp
_atom_site_refinement_flags_occupancy
_atom_site_disorder_assembly
_atom_site_disorder_group
Cu1 Cu 0.53928(4) 0.64140(2) 0.82197(3) 0.02454(12) Uani 1 1 d . . . . .
Al1 Al 0.72718(7) 0.64089(4) 0.83348(5) 0.0222(2) Uani 1 1 d . . . . .
N2 N 0.4240(2) 0.60219(10) 0.76016(15) 0.0250(6) Uani 1 1 d . . . . .
N3 N 0.8283(2) 0.59652(10) 0.89047(15) 0.0224(6) Uani 1 1 d . . . . .
N4 N 0.8409(2) 0.66937(10) 0.78245(15) 0.0231(6) Uani 1 1 d . . . . .
O3 O 0.26361(18) 0.64255(10) 0.64962(14) 0.0362(6) Uani 1 1 d . . . . .
N1 N 0.4375(2) 0.66837(11) 0.89084(15) 0.0260(6) Uani 1 1 d . . . . .
O1 O 0.4716(2) 0.75080(10) 0.81800(15) 0.0429(7) Uani 1 1 d . . . . .
C25 C 0.9370(2) 0.64708(13) 0.77341(18) 0.0257(7) Uani 1 1 d . . . . .
C4 C 0.3327(3) 0.58845(12) 0.7889(2) 0.0266(7) Uani 1 1 d . . . . .
O2 O 0.4827(2) 0.66949(11) 1.05341(15) 0.0444(7) Uani 1 1 d . . . . .
C39 C 0.8215(3) 0.71762(12) 0.7484(2) 0.0258(7) Uani 1 1 d . . . . .
C23 C 0.9269(3) 0.58258(12) 0.8713(2) 0.0269(7) Uani 1 1 d . . . . .
C24 C 0.9725(3) 0.60436(12) 0.81203(19) 0.0264(7) Uani 1 1 d . . . . .
H24 H 1.033562 0.588545 0.796478 0.032 Uiso 1 1 calc R . . . .
C2 C 0.3393(3) 0.64879(13) 0.89643(19) 0.0279(8) Uani 1 1 d . . . . .
C3 C 0.2985(3) 0.60767(13) 0.8540(2) 0.0284(8) Uani 1 1 d . . . . .
H3 H 0.240465 0.590955 0.871965 0.034 Uiso 1 1 calc R . . . .
C26 C 1.0126(3) 0.66871(15) 0.7211(2) 0.0384(9) Uani 1 1 d . . . . .
H26A H 0.978210 0.665700 0.670314 0.058 Uiso 1 1 calc GR . . . .
H26B H 1.081861 0.651259 0.726938 0.058 Uiso 1 1 calc GR . . . .
H26C H 1.025655 0.702893 0.732953 0.058 Uiso 1 1 calc GR . . . .
C27 C 0.7997(3) 0.57792(13) 0.9617(2) 0.0282(8) Uani 1 1 d . . . . .
C5 C 0.2570(3) 0.54958(14) 0.7490(2) 0.0348(9) Uani 1 1 d . . . . .
H5A H 0.210872 0.564484 0.707837 0.052 Uiso 1 1 calc GR . . . .
H5B H 0.211229 0.535632 0.783378 0.052 Uiso 1 1 calc GR . . . .
H5C H 0.301091 0.524066 0.730431 0.052 Uiso 1 1 calc GR . . . .
C14 C 0.4264(3) 0.59192(13) 0.6829(2) 0.0273(7) Uani 1 1 d . . . . .
C6 C 0.4753(3) 0.71016(14) 0.9328(2) 0.0290(8) Uani 1 1 d . . . . .
C44 C 0.7721(3) 0.72174(13) 0.6737(2) 0.0296(8) Uani 1 1 d . . . . .
O4 O 0.5863(2) 0.54374(12) 0.71111(16) 0.0534(8) Uani 1 1 d . . . . .
C48 C 0.7220(3) 0.67802(14) 0.6285(2) 0.0366(9) Uani 1 1 d . . . . .
H48 H 0.738909 0.647995 0.657990 0.044 Uiso 1 1 calc R . . . .
C40 C 0.8541(3) 0.75938(13) 0.7908(2) 0.0305(8) Uani 1 1 d . . . . .
C32 C 0.7307(3) 0.53641(13) 0.9629(2) 0.0340(9) Uani 1 1 d . . . . .
C22 C 0.9939(3) 0.54284(14) 0.9146(2) 0.0378(9) Uani 1 1 d . . . . .
H22A H 1.024616 0.555469 0.962595 0.057 Uiso 1 1 calc GR . . . .
H22B H 1.052902 0.532531 0.887269 0.057 Uiso 1 1 calc GR . . . .
H22C H 0.946894 0.515194 0.921496 0.057 Uiso 1 1 calc GR . . . .
C28 C 0.8402(3) 0.60326(15) 1.0278(2) 0.0335(8) Uani 1 1 d . . . . .
C11 C 0.5012(3) 0.71001(14) 1.0112(2) 0.0343(8) Uani 1 1 d . . . . .
C10 C 0.5445(3) 0.75209(16) 1.0484(2) 0.0437(10) Uani 1 1 d . . . . .
H10 H 0.559680 0.751778 1.100368 0.052 Uiso 1 1 calc R . . . .
C31 C 0.7078(3) 0.51947(15) 1.0329(2) 0.0414(10) Uani 1 1 d . . . . .
H31 H 0.664410 0.491406 1.035397 0.050 Uiso 1 1 calc R . . . .
C7 C 0.4982(3) 0.75331(14) 0.8944(2) 0.0345(8) Uani 1 1 d . . . . .
C43 C 0.7645(3) 0.76831(14) 0.6415(2) 0.0361(9) Uani 1 1 d . . . . .
H43 H 0.733702 0.771590 0.591718 0.043 Uiso 1 1 calc R . . . .
C42 C 0.8011(3) 0.80959(14) 0.6810(2) 0.0398(9) Uani 1 1 d . . . . .
H42 H 0.797038 0.840312 0.657863 0.048 Uiso 1 1 calc R . . . .
C20 C 0.2995(3) 0.69005(14) 0.6769(3) 0.0448(10) Uani 1 1 d . . . . .
H20A H 0.335968 0.706721 0.639731 0.067 Uiso 1 1 calc GR . . . .
H20B H 0.350259 0.686377 0.721939 0.067 Uiso 1 1 calc GR . . . .
H20C H 0.236542 0.708989 0.687403 0.067 Uiso 1 1 calc GR . . . .
C15 C 0.3474(3) 0.61306(14) 0.6284(2) 0.0323(8) Uani 1 1 d . . . . .
C1 C 0.2642(3) 0.67037(16) 0.9494(2) 0.0410(10) Uani 1 1 d . . . . .
H1A H 0.290422 0.660684 0.999825 0.062 Uiso 1 1 calc GR . . . .
H1B H 0.190023 0.658408 0.936104 0.062 Uiso 1 1 calc GR . . . .
H1C H 0.264660 0.705687 0.945760 0.062 Uiso 1 1 calc GR . . . .
C36 C 0.6809(3) 0.50988(14) 0.8925(2) 0.0396(9) Uani 1 1 d . . . . .
H36 H 0.701548 0.528084 0.849266 0.047 Uiso 1 1 calc R . . . .
C19 C 0.5089(3) 0.56302(15) 0.6568(2) 0.0382(9) Uani 1 1 d . . . . .
C33 C 0.9093(3) 0.64965(15) 1.0279(2) 0.0386(9) Uani 1 1 d . . . . .
H33 H 0.923843 0.655800 0.976368 0.046 Uiso 1 1 calc R . . . .
C52 C 0.9793(4) 0.4849(2) 0.7048(3) 0.0630(14) Uani 1 1 d . . . . .
H52 H 1.029490 0.507067 0.729659 0.076 Uiso 1 1 calc R . . . .
C29 C 0.8129(3) 0.58488(17) 1.0957(2) 0.0445(10) Uani 1 1 d . . . . .
H29 H 0.839036 0.600946 1.140083 0.053 Uiso 1 1 calc R . . . .
C16 C 0.3474(3) 0.60425(15) 0.5527(2) 0.0420(10) Uani 1 1 d . . . . .
H16 H 0.293134 0.618178 0.517991 0.050 Uiso 1 1 calc R . . . .
C30 C 0.7482(3) 0.54354(17) 1.0982(2) 0.0477(11) Uani 1 1 d . . . . .
H30 H 0.731500 0.531745 1.144057 0.057 Uiso 1 1 calc R . . . .
C41 C 0.8442(3) 0.80521(14) 0.7560(2) 0.0381(9) Uani 1 1 d . . . . .
H41 H 0.866829 0.833347 0.783271 0.046 Uiso 1 1 calc R . . . .
C9 C 0.5647(3) 0.79360(16) 1.0101(3) 0.0482(11) Uani 1 1 d . . . . .
H9 H 0.594336 0.821231 1.035933 0.058 Uiso 1 1 calc R . . . .
C8 C 0.5413(3) 0.79500(15) 0.9319(3) 0.0443(10) Uani 1 1 d . . . . .
H8 H 0.554528 0.823444 0.905508 0.053 Uiso 1 1 calc R . . . .
C12 C 0.5220(4) 0.78545(17) 0.7742(3) 0.0529(11) Uani 1 1 d . . . . .
H12A H 0.506871 0.776632 0.722216 0.079 Uiso 1 1 calc GR . . . .
H12B H 0.600731 0.785545 0.788909 0.079 Uiso 1 1 calc GR . . . .
H12C H 0.492717 0.817697 0.781615 0.079 Uiso 1 1 calc GR . . . .
C17 C 0.4283(4) 0.57467(17) 0.5293(2) 0.0495(11) Uani 1 1 d . . . . .
H17 H 0.428343 0.568424 0.478495 0.059 Uiso 1 1 calc R . . . .
C55 C 0.8335(4) 0.41934(18) 0.6334(3) 0.0598(13) Uani 1 1 d . . . . .
H55 H 0.783575 0.396916 0.608918 0.072 Uiso 1 1 calc R . . . .
C18 C 0.5096(4) 0.55414(16) 0.5807(2) 0.0492(11) Uani 1 1 d . . . . .
H18 H 0.564463 0.534450 0.564408 0.059 Uiso 1 1 calc R . . . .
C45 C 0.8999(3) 0.75626(14) 0.8738(2) 0.0390(9) Uani 1 1 d . . . . .
H45 H 0.870892 0.725818 0.893386 0.047 Uiso 1 1 calc R . . . .
C50 C 0.5959(3) 0.68398(17) 0.6145(2) 0.0491(11) Uani 1 1 d . . . . .
H50A H 0.566286 0.684093 0.661593 0.074 Uiso 1 1 calc GR . . . .
H50B H 0.564308 0.657076 0.584399 0.074 Uiso 1 1 calc GR . . . .
H50C H 0.577852 0.714523 0.588884 0.074 Uiso 1 1 calc GR . . . .
C49 C 0.7678(4) 0.67192(19) 0.5529(3) 0.0585(13) Uani 1 1 d . . . . .
H49A H 0.751441 0.700966 0.523023 0.088 Uiso 1 1 calc GR . . . .
H49B H 0.733736 0.643812 0.526928 0.088 Uiso 1 1 calc GR . . . .
H49C H 0.846595 0.667177 0.561562 0.088 Uiso 1 1 calc GR . . . .
C38 C 0.5540(3) 0.50923(16) 0.8870(3) 0.0466(10) Uani 1 1 d . . . . .
H38A H 0.531678 0.489584 0.926931 0.070 Uiso 1 1 calc GR . . . .
H38B H 0.523651 0.495410 0.839722 0.070 Uiso 1 1 calc GR . . . .
H38C H 0.527071 0.542298 0.890922 0.070 Uiso 1 1 calc GR . . . .
C51 C 0.9393(4) 0.49342(18) 0.6304(3) 0.0575(13) Uani 1 1 d . . . . .
C13 C 0.5358(4) 0.62572(16) 1.0378(3) 0.0543(12) Uani 1 1 d . . . . .
H13A H 0.490788 0.608131 0.998865 0.081 Uiso 1 1 calc GR . . . .
H13B H 0.546960 0.605730 1.082104 0.081 Uiso 1 1 calc GR . . . .
H13C H 0.606300 0.633228 1.021578 0.081 Uiso 1 1 calc GR . . . .
C53 C 0.9470(4) 0.4448(2) 0.7428(3) 0.0657(14) Uani 1 1 d . . . . .
H53 H 0.975618 0.440128 0.792686 0.079 Uiso 1 1 calc R . . . .
C54 C 0.8730(4) 0.41149(18) 0.7080(3) 0.0615(13) Uani 1 1 d . . . . .
H54 H 0.850042 0.384404 0.733810 0.074 Uiso 1 1 calc R . . . .
C34 C 1.0211(4) 0.6450(2) 1.0769(3) 0.0624(13) Uani 1 1 d . . . . .
H34A H 1.009027 0.638747 1.127772 0.094 Uiso 1 1 calc GR . . . .
H34B H 1.062140 0.675053 1.074531 0.094 Uiso 1 1 calc GR . . . .
H34C H 1.062276 0.618168 1.059062 0.094 Uiso 1 1 calc GR . . . .
C47 C 0.8622(4) 0.79852(19) 0.9198(3) 0.0618(13) Uani 1 1 d . . . . .
H47A H 0.897521 0.828460 0.907007 0.093 Uiso 1 1 calc GR . . . .
H47B H 0.882035 0.791702 0.972150 0.093 Uiso 1 1 calc GR . . . .
H47C H 0.783184 0.802130 0.909443 0.093 Uiso 1 1 calc GR . . . .
C56 C 0.8658(4) 0.45923(18) 0.5946(3) 0.0554(12) Uani 1 1 d . . . . .
H56 H 0.838464 0.463390 0.544385 0.066 Uiso 1 1 calc R . . . .
C21 C 0.6786(5) 0.5197(3) 0.6858(3) 0.093(2) Uani 1 1 d . . . . .
H21A H 0.654391 0.489813 0.660241 0.139 Uiso 1 1 calc GR . . . .
H21B H 0.732470 0.512079 0.727880 0.139 Uiso 1 1 calc GR . . . .
H21C H 0.711409 0.541039 0.652021 0.139 Uiso 1 1 calc GR . . . .
C37 C 0.7248(4) 0.45735(17) 0.8887(3) 0.0653(15) Uani 1 1 d . . . . .
H37A H 0.804024 0.458138 0.889932 0.098 Uiso 1 1 calc GR . . . .
H37B H 0.692333 0.442021 0.843112 0.098 Uiso 1 1 calc GR . . . .
H37C H 0.705812 0.438830 0.930787 0.098 Uiso 1 1 calc GR . . . .
C35 C 0.8447(4) 0.69368(17) 1.0530(3) 0.0622(13) Uani 1 1 d . . . . .
H35A H 0.777213 0.697640 1.019645 0.093 Uiso 1 1 calc GR . . . .
H35B H 0.888897 0.722967 1.052136 0.093 Uiso 1 1 calc GR . . . .
H35C H 0.827466 0.688095 1.102950 0.093 Uiso 1 1 calc GR . . . .
C46 C 1.0240(4) 0.7526(3) 0.8854(3) 0.088(2) Uani 1 1 d . . . . .
H46A H 1.046847 0.723802 0.860209 0.133 Uiso 1 1 calc GR . . . .
H46B H 1.049260 0.750095 0.938001 0.133 Uiso 1 1 calc GR . . . .
H46C H 1.055448 0.781403 0.865386 0.133 Uiso 1 1 calc GR . . . .
C57 C 0.9723(5) 0.5391(2) 0.5910(4) 0.0893(19) Uani 1 1 d . . . . .
H57A H 0.945480 0.567731 0.614391 0.134 Uiso 1 1 calc GR . . . .
H57B H 0.940867 0.538023 0.539313 0.134 Uiso 1 1 calc GR . . . .
H57C H 1.051702 0.540652 0.594035 0.134 Uiso 1 1 calc GR . . . .
C58 C 0.2053(5) 0.9148(2) 0.8529(3) 0.069(2) Uani 0.711(10) 1 d . U P A 1
C63 C 0.1096(4) 0.92363(19) 0.8038(4) 0.071(3) Uani 0.711(10) 1 d G U P A 1
H63 H 0.068086 0.951954 0.808876 0.086 Uiso 0.711(10) 1 calc R . P A 1
C62 C 0.0761(4) 0.8901(3) 0.7470(3) 0.076(3) Uani 0.711(10) 1 d G U P A 1
H62 H 0.012153 0.895985 0.714128 0.092 Uiso 0.711(10) 1 calc R . P A 1
C61 C 0.1382(5) 0.8478(2) 0.7394(3) 0.092(3) Uani 0.711(10) 1 d G U P A 1
H61 H 0.115809 0.825338 0.701383 0.110 Uiso 0.711(10) 1 calc R . P A 1
C60 C 0.2338(5) 0.8390(2) 0.7885(4) 0.089(3) Uani 0.711(10) 1 d G U P A 1
H60 H 0.275400 0.810659 0.783386 0.107 Uiso 0.711(10) 1 calc R . P A 1
C59 C 0.2674(4) 0.8725(3) 0.8453(4) 0.085(11) Uani 0.711(10) 1 d G U P A 1
H59 H 0.331335 0.866627 0.878135 0.102 Uiso 0.711(10) 1 calc R . P A 1
C64 C 0.2427(9) 0.9525(4) 0.9122(5) 0.099(4) Uani 0.711(10) 1 d . U P A 1
H64A H 0.200955 0.982297 0.902226 0.149 Uiso 0.711(10) 1 calc GR . P A 1
H64B H 0.320162 0.959224 0.911680 0.149 Uiso 0.711(10) 1 calc GR . P A 1
H64C H 0.230920 0.939866 0.960418 0.149 Uiso 0.711(10) 1 calc GR . P A 1
C159 C 0.2666(13) 0.8710(7) 0.8416(13) 0.09(3) Uiso 0.289(10) 1 d . . P A 2
H159 H 0.329024 0.850919 0.848761 0.105 Uiso 0.289(10) 1 calc R . P A 2
C158 C 0.1785(16) 0.8587(6) 0.7879(11) 0.083(7) Uiso 0.289(10) 1 d G . P A 2
C163 C 0.0852(14) 0.8888(8) 0.7771(10) 0.094(10) Uiso 0.289(10) 1 d G . P A 2
H163 H 0.026295 0.880512 0.741192 0.113 Uiso 0.289(10) 1 calc R . P A 2
C162 C 0.0800(15) 0.9311(7) 0.8200(13) 0.112(12) Uiso 0.289(10) 1 d G . P A 2
H162 H 0.017623 0.951231 0.812788 0.134 Uiso 0.289(10) 1 calc R . P A 2
C161 C 0.1681(19) 0.9434(6) 0.8737(12) 0.116(10) Uiso 0.289(10) 1 d G . P A 2
H161 H 0.164651 0.971795 0.902371 0.139 Uiso 0.289(10) 1 calc R . P A 2
C160 C 0.2614(16) 0.9134(8) 0.8844(12) 0.147(15) Uiso 0.289(10) 1 d G . P A 2
H160 H 0.320352 0.921640 0.920358 0.176 Uiso 0.289(10) 1 calc R . P A 2
C164 C 0.181(3) 0.8133(11) 0.7429(17) 0.122(11) Uiso 0.289(10) 1 d . . P A 2
H16A H 0.225055 0.818847 0.702828 0.183 Uiso 0.289(10) 1 calc GR . P A 2
H16B H 0.107129 0.804466 0.722502 0.183 Uiso 0.289(10) 1 calc GR . P A 2
H16C H 0.213442 0.787033 0.774188 0.183 Uiso 0.289(10) 1 calc GR . P A 2

loop_
_atom_site_aniso_label
_atom_site_aniso_U_11
_atom_site_aniso_U_22
_atom_site_aniso_U_33
_atom_site_aniso_U_23
_atom_site_aniso_U_13
_atom_site_aniso_U_12
Cu1 0.0174(2) 0.0311(3) 0.0252(3) 0.0009(2) 0.00315(17) -0.0001(2)
Al1 0.0171(4) 0.0257(5) 0.0242(5) 0.0023(4) 0.0036(4) 0.0005(4)
N2 0.0200(13) 0.0303(15) 0.0238(15) -0.0010(13) -0.0008(11) -0.0013(12)
N3 0.0208(13) 0.0235(14) 0.0229(15) 0.0054(12) 0.0027(11) 0.0023(11)
N4 0.0230(13) 0.0233(14) 0.0230(15) 0.0048(12) 0.0032(11) 0.0012(11)
O3 0.0269(12) 0.0401(14) 0.0401(15) 0.0045(13) -0.0008(10) 0.0004(12)
N1 0.0224(13) 0.0327(16) 0.0225(15) -0.0015(13) 0.0017(11) -0.0022(12)
O1 0.0490(16) 0.0430(16) 0.0359(16) 0.0047(13) 0.0016(13) -0.0095(13)
C25 0.0207(15) 0.0326(19) 0.0243(17) 0.0001(15) 0.0049(13) -0.0013(14)
C4 0.0203(16) 0.0259(17) 0.033(2) 0.0033(15) -0.0001(14) -0.0004(14)
O2 0.0509(16) 0.0520(17) 0.0312(15) 0.0013(14) 0.0082(12) 0.0095(14)
C39 0.0203(15) 0.0262(18) 0.0316(19) 0.0046(15) 0.0067(14) 0.0002(13)
C23 0.0222(16) 0.0269(18) 0.032(2) 0.0015(16) 0.0052(14) 0.0037(14)
C24 0.0171(14) 0.0281(18) 0.034(2) 0.0005(15) 0.0052(13) 0.0050(14)
C2 0.0222(15) 0.035(2) 0.0269(18) 0.0027(16) 0.0039(13) 0.0075(15)
C3 0.0180(15) 0.0356(19) 0.033(2) 0.0042(16) 0.0066(14) -0.0022(14)
C26 0.0308(19) 0.042(2) 0.045(2) 0.0108(19) 0.0177(17) 0.0040(17)
C27 0.0234(16) 0.0289(18) 0.034(2) 0.0064(16) 0.0084(14) 0.0060(14)
C5 0.0311(18) 0.034(2) 0.038(2) 0.0016(17) 0.0003(16) -0.0060(16)
C14 0.0243(16) 0.0284(18) 0.0280(19) -0.0051(15) -0.0012(14) -0.0068(14)
C6 0.0221(16) 0.0353(19) 0.030(2) -0.0015(16) 0.0065(14) 0.0033(15)
C44 0.0259(17) 0.0312(19) 0.032(2) 0.0046(16) 0.0058(14) 0.0032(15)
O4 0.0529(17) 0.070(2) 0.0380(17) -0.0077(16) 0.0083(13) 0.0327(16)
C48 0.036(2) 0.036(2) 0.036(2) 0.0060(18) -0.0020(16) 0.0013(17)
C40 0.0284(17) 0.0278(19) 0.035(2) 0.0047(16) 0.0030(15) 0.0000(15)
C32 0.0302(18) 0.0297(19) 0.044(2) 0.0094(18) 0.0136(16) 0.0044(15)
C22 0.0314(19) 0.039(2) 0.044(2) 0.0125(19) 0.0086(17) 0.0128(17)
C28 0.0291(18) 0.045(2) 0.026(2) 0.0070(17) 0.0043(15) 0.0069(16)
C11 0.0319(18) 0.039(2) 0.033(2) -0.0064(18) 0.0063(16) 0.0066(16)
C10 0.039(2) 0.054(3) 0.037(2) -0.016(2) -0.0011(18) 0.0068(19)
C31 0.0308(19) 0.040(2) 0.055(3) 0.025(2) 0.0128(18) 0.0081(17)
C7 0.0286(18) 0.035(2) 0.039(2) -0.0025(17) 0.0017(16) -0.0008(16)
C43 0.0362(19) 0.040(2) 0.032(2) 0.0136(18) 0.0035(16) 0.0010(17)
C42 0.047(2) 0.029(2) 0.043(2) 0.0155(18) 0.0040(18) -0.0012(17)
C20 0.040(2) 0.033(2) 0.062(3) 0.003(2) 0.009(2) 0.0028(18)
C15 0.0285(17) 0.037(2) 0.029(2) 0.0008(16) -0.0048(15) -0.0095(16)
C1 0.0283(18) 0.055(3) 0.041(2) -0.008(2) 0.0095(17) 0.0037(18)
C36 0.037(2) 0.032(2) 0.052(3) 0.0075(19) 0.0142(18) -0.0062(17)
C19 0.041(2) 0.041(2) 0.033(2) -0.0036(18) 0.0048(17) 0.0056(18)
C33 0.0384(19) 0.051(3) 0.0247(19) -0.0028(18) -0.0016(15) -0.0021(18)
C52 0.043(2) 0.074(4) 0.069(4) -0.022(3) -0.008(2) -0.010(2)
C29 0.042(2) 0.063(3) 0.029(2) 0.010(2) 0.0062(17) 0.013(2)
C16 0.050(2) 0.046(2) 0.028(2) 0.0016(19) -0.0057(17) -0.007(2)
C30 0.039(2) 0.065(3) 0.041(3) 0.026(2) 0.0149(19) 0.012(2)
C41 0.044(2) 0.0258(19) 0.044(2) 0.0025(18) 0.0013(18) -0.0030(17)
C9 0.038(2) 0.046(3) 0.058(3) -0.027(2) -0.003(2) -0.0070(19)
C8 0.036(2) 0.036(2) 0.060(3) -0.005(2) 0.0025(19) -0.0048(18)
C12 0.061(3) 0.051(3) 0.048(3) 0.011(2) 0.011(2) -0.009(2)
C17 0.069(3) 0.053(3) 0.027(2) -0.008(2) 0.007(2) -0.007(2)
C55 0.058(3) 0.050(3) 0.069(4) -0.025(3) -0.002(3) -0.008(2)
C18 0.060(3) 0.050(3) 0.042(3) -0.010(2) 0.018(2) 0.003(2)
C45 0.052(2) 0.031(2) 0.032(2) 0.0019(17) -0.0037(18) -0.0025(18)
C50 0.043(2) 0.058(3) 0.044(3) 0.000(2) -0.0018(19) -0.013(2)
C49 0.059(3) 0.072(3) 0.046(3) -0.013(3) 0.012(2) -0.003(3)
C38 0.040(2) 0.043(2) 0.056(3) 0.005(2) 0.002(2) -0.0063(19)
C51 0.046(2) 0.056(3) 0.071(4) -0.013(3) 0.011(2) -0.002(2)
C13 0.058(3) 0.051(3) 0.056(3) 0.012(2) 0.018(2) 0.013(2)
C53 0.058(3) 0.066(3) 0.068(4) -0.004(3) -0.009(3) 0.004(3)
C54 0.061(3) 0.044(3) 0.079(4) -0.005(3) 0.006(3) 0.007(2)
C34 0.046(2) 0.075(3) 0.063(3) 0.000(3) -0.009(2) -0.012(3)
C47 0.072(3) 0.069(3) 0.042(3) -0.013(3) -0.004(2) 0.013(3)
C56 0.051(3) 0.062(3) 0.052(3) -0.017(2) 0.000(2) 0.001(2)
C21 0.087(4) 0.131(6) 0.061(4) -0.003(4) 0.016(3) 0.073(4)
C37 0.053(3) 0.045(3) 0.100(4) -0.017(3) 0.019(3) -0.002(2)
C35 0.069(3) 0.050(3) 0.069(4) -0.003(3) 0.013(3) 0.002(2)
C46 0.058(3) 0.150(6) 0.050(3) -0.022(4) -0.021(3) 0.036(4)
C57 0.090(4) 0.092(5) 0.087(5) -0.008(4) 0.016(4) -0.024(4)
C58 0.069(5) 0.082(6) 0.056(5) 0.020(4) 0.013(4) -0.006(4)
C63 0.052(4) 0.088(7) 0.073(6) 0.033(5) 0.005(4) -0.008(4)
C62 0.062(5) 0.093(7) 0.071(7) 0.032(5) -0.003(4) -0.027(5)
C61 0.105(7) 0.098(8) 0.070(6) 0.007(6) 0.002(5) -0.038(6)
C60 0.071(6) 0.112(8) 0.085(7) 0.009(6) 0.016(5) -0.003(6)
C59 0.066(9) 0.124(17) 0.065(9) 0.012(6) 0.009(4) 0.012(5)
C64 0.127(9) 0.096(7) 0.069(6) 0.014(5) -0.006(6) -0.024(7)

loop_
_atom_type_symbol
_atom_type_description
_atom_type_scat_dispersion_real
_atom_type_scat_dispersion_imag
_atom_type_scat_source
C C 0.0181 0.0091 'International Tables Vol C Tables 4.2.6.8 and 6.1.1.4'
H H 0.0000 0.0000 'International Tables Vol C Tables 4.2.6.8 and 6.1.1.4'
Al Al 0.2130 0.2455 'International Tables Vol C Tables 4.2.6.8 and 6.1.1.4'
Cu Cu -1.9646 0.5888 'International Tables Vol C Tables 4.2.6.8 and 6.1.1.4'
N N 0.0311 0.0180 'International Tables Vol C Tables 4.2.6.8 and 6.1.1.4'
O O 0.0492 0.0322 'International Tables Vol C Tables 4.2.6.8 and 6.1.1.4'

loop_
_citation_id
_citation_doi
_citation_year
1 10.26434/chemrxiv.14330060.v1 2021

loop_
_exptl_crystal_face_index_h
_exptl_crystal_face_index_k
_exptl_crystal_face_index_l
_exptl_crystal_face_perp_dist
0 4 11 0.0907
1 -5 -11 0.0128
0 17 -4 0.0068
0 -17 3 0.0322
7 0 -5 0.3372
-4 -14 5 0.1056
-1 4 11 0.0407

loop_
_geom_angle_atom_site_label_1
_geom_angle_atom_site_label_2
_geom_angle_atom_site_label_3
_geom_angle
_geom_angle_site_symmetry_1
_geom_angle_site_symmetry_3
_geom_angle_publ_flag
N2 Cu1 Al1 132.86(8) . . ?
N2 Cu1 N1 95.47(11) . . ?
N1 Cu1 Al1 129.85(8) . . ?
N3 Al1 Cu1 128.47(9) . . ?
N4 Al1 Cu1 137.12(9) . . ?
N4 Al1 N3 93.25(12) . . ?
C4 N2 Cu1 119.7(2) . . ?
C4 N2 C14 116.4(3) . . ?
C14 N2 Cu1 123.6(2) . . ?
C23 N3 Al1 124.9(2) . . ?
C23 N3 C27 116.5(3) . . ?
C27 N3 Al1 118.6(2) . . ?
C25 N4 Al1 124.5(2) . . ?
C25 N4 C39 116.9(3) . . ?
C39 N4 Al1 118.5(2) . . ?
C15 O3 C20 114.3(3) . . ?
C2 N1 Cu1 122.4(2) . . ?
C2 N1 C6 121.4(3) . . ?
C6 N1 Cu1 116.3(2) . . ?
C7 O1 C12 117.5(3) . . ?
N4 C25 C24 122.3(3) . . ?
N4 C25 C26 120.3(3) . . ?
C24 C25 C26 117.3(3) . . ?
N2 C4 C3 124.9(3) . . ?
N2 C4 C5 119.6(3) . . ?
C3 C4 C5 115.6(3) . . ?
C11 O2 C13 117.2(3) . . ?
C44 C39 N4 120.2(3) . . ?
C40 C39 N4 118.8(3) . . ?
C40 C39 C44 121.1(3) . . ?
N3 C23 C24 122.0(3) . . ?
N3 C23 C22 120.7(3) . . ?
C24 C23 C22 117.3(3) . . ?
C25 C24 C23 127.4(3) . . ?
N1 C2 C3 122.5(3) . . ?
N1 C2 C1 120.8(3) . . ?
C3 C2 C1 116.6(3) . . ?
C4 C3 C2 129.2(3) . . ?
C32 C27 N3 119.9(3) . . ?
C32 C27 C28 121.6(3) . . ?
C28 C27 N3 118.5(3) . . ?
C15 C14 N2 120.4(3) . . ?
C19 C14 N2 122.7(3) . . ?
C19 C14 C15 116.8(3) . . ?
N1 C6 C11 123.6(3) . . ?
C7 C6 N1 118.7(3) . . ?
C7 C6 C11 117.5(3) . . ?
C39 C44 C48 122.9(3) . . ?
C43 C44 C39 118.0(3) . . ?
C43 C44 C48 119.0(3) . . ?
C19 O4 C21 116.4(3) . . ?
C44 C48 C50 109.3(3) . . ?
C44 C48 C49 113.0(3) . . ?
C50 C48 C49 109.3(3) . . ?
C39 C40 C45 122.2(3) . . ?
C41 C40 C39 118.5(3) . . ?
C41 C40 C45 119.3(3) . . ?
C27 C32 C36 123.0(3) . . ?
C31 C32 C27 117.5(4) . . ?
C31 C32 C36 119.5(3) . . ?
C27 C28 C33 122.8(3) . . ?
C29 C28 C27 117.9(4) . . ?
C29 C28 C33 119.2(4) . . ?
O2 C11 C6 121.7(3) . . ?
O2 C11 C10 118.0(4) . . ?
C10 C11 C6 120.2(4) . . ?
C9 C10 C11 121.1(4) . . ?
C30 C31 C32 121.4(4) . . ?
O1 C7 C6 114.5(3) . . ?
O1 C7 C8 123.7(4) . . ?
C8 C7 C6 121.9(4) . . ?
C42 C43 C44 121.7(4) . . ?
C43 C42 C41 119.5(4) . . ?
O3 C15 C14 120.4(3) . . ?
C16 C15 O3 117.4(3) . . ?
C16 C15 C14 122.2(4) . . ?
C32 C36 C38 110.7(3) . . ?
C32 C36 C37 112.0(4) . . ?
C37 C36 C38 109.9(3) . . ?
O4 C19 C14 115.5(3) . . ?
O4 C19 C18 123.2(4) . . ?
C18 C19 C14 121.3(4) . . ?
C28 C33 C34 112.6(4) . . ?
C28 C33 C35 110.2(3) . . ?
C35 C33 C34 110.3(4) . . ?
C53 C52 C51 121.8(5) . . ?
C30 C29 C28 121.3(4) . . ?
C17 C16 C15 119.3(4) . . ?
C29 C30 C31 120.2(4) . . ?
C42 C41 C40 120.9(4) . . ?
C10 C9 C8 120.3(4) . . ?
C7 C8 C9 118.9(4) . . ?
C16 C17 C18 120.6(4) . . ?
C56 C55 C54 121.9(5) . . ?
C17 C18 C19 119.8(4) . . ?
C47 C45 C40 113.1(3) . . ?
C46 C45 C40 112.1(4) . . ?
C46 C45 C47 110.0(4) . . ?
C52 C51 C56 117.7(5) . . ?
C52 C51 C57 120.7(5) . . ?
C56 C51 C57 121.6(5) . . ?
C52 C53 C54 120.7(5) . . ?
C53 C54 C55 118.0(5) . . ?
C55 C56 C51 120.0(5) . . ?
C63 C58 C59 120.0 . . ?
C63 C58 C64 119.3(6) . . ?
C59 C58 C64 120.7(6) . . ?
C58 C63 C62 120.0 . . ?
C61 C62 C63 120.0 . . ?
C62 C61 C60 120.0 . . ?
C59 C60 C61 120.0 . . ?
C60 C59 C58 120.0 . . ?
C158 C159 C160 120.0 . . ?
C159 C158 C164 120.9(18) . . ?
C163 C158 C159 120.0 . . ?
C163 C158 C164 119.1(18) . . ?
C158 C163 C162 120.0 . . ?
C161 C162 C163 120.0 . . ?
C160 C161 C162 120.0 . . ?
C161 C160 C159 120.0 . . ?

loop_
_geom_bond_atom_site_label_1
_geom_bond_atom_site_label_2
_geom_bond_distance
_geom_bond_site_symmetry_2
_geom_bond_publ_flag
Cu1 Al1 2.2670(9) . ?
Cu1 N2 1.985(3) . ?
Cu1 N1 1.995(3) . ?
Al1 N3 1.922(3) . ?
Al1 N4 1.915(3) . ?
N2 C4 1.335(4) . ?
N2 C14 1.422(4) . ?
N3 C23 1.343(4) . ?
N3 C27 1.459(4) . ?
N4 C25 1.343(4) . ?
N4 C39 1.451(4) . ?
O3 C20 1.427(5) . ?
O3 C15 1.385(5) . ?
N1 C2 1.321(4) . ?
N1 C6 1.406(5) . ?
O1 C7 1.374(5) . ?
O1 C12 1.414(5) . ?
C25 C24 1.391(5) . ?
C25 C26 1.512(4) . ?
C4 C3 1.391(5) . ?
C4 C5 1.520(5) . ?
O2 C11 1.370(5) . ?
O2 C13 1.396(5) . ?
C39 C44 1.406(5) . ?
C39 C40 1.395(5) . ?
C23 C24 1.393(5) . ?
C23 C22 1.507(5) . ?
C2 C3 1.407(5) . ?
C2 C1 1.517(5) . ?
C27 C32 1.406(5) . ?
C27 C28 1.408(5) . ?
C14 C15 1.405(5) . ?
C14 C19 1.399(5) . ?
C6 C11 1.407(5) . ?
C6 C7 1.404(5) . ?
C44 C48 1.522(5) . ?
C44 C43 1.388(5) . ?
O4 C19 1.372(5) . ?
O4 C21 1.421(5) . ?
C48 C50 1.531(5) . ?
C48 C49 1.541(6) . ?
C40 C41 1.390(5) . ?
C40 C45 1.530(5) . ?
C32 C31 1.400(5) . ?
C32 C36 1.516(6) . ?
C28 C33 1.512(5) . ?
C28 C29 1.397(5) . ?
C11 C10 1.392(6) . ?
C10 C9 1.358(6) . ?
C31 C30 1.380(6) . ?
C7 C8 1.385(5) . ?
C43 C42 1.371(6) . ?
C42 C41 1.390(6) . ?
C15 C16 1.383(5) . ?
C36 C38 1.534(5) . ?
C36 C37 1.526(6) . ?
C19 C18 1.391(6) . ?
C33 C34 1.530(5) . ?
C33 C35 1.527(6) . ?
C52 C51 1.386(7) . ?
C52 C53 1.367(7) . ?
C29 C30 1.373(6) . ?
C16 C17 1.375(6) . ?
C9 C8 1.401(6) . ?
C17 C18 1.383(6) . ?
C55 C54 1.385(7) . ?
C55 C56 1.371(7) . ?
C45 C47 1.518(6) . ?
C45 C46 1.501(6) . ?
C51 C56 1.389(6) . ?
C51 C57 1.507(7) . ?
C53 C54 1.370(7) . ?
C58 C63 1.3900 . ?
C58 C59 1.3900 . ?
C58 C64 1.505(10) . ?
C63 C62 1.3900 . ?
C62 C61 1.3900 . ?
C61 C60 1.3900 . ?
C60 C59 1.3900 . ?
C159 C158 1.3900 . ?
C159 C160 1.3900 . ?
C158 C163 1.3900 . ?
C158 C164 1.48(3) . ?
C163 C162 1.3900 . ?
C162 C161 1.3900 . ?
C161 C160 1.3900 . ?

loop_
_exptl_oxdiff_crystal_face_indexfrac_h
_exptl_oxdiff_crystal_face_indexfrac_k
_exptl_oxdiff_crystal_face_indexfrac_l
_exptl_oxdiff_crystal_face_x
_exptl_oxdiff_crystal_face_y
_exptl_oxdiff_crystal_face_z
-0.0018 3.9769 11.0002 -0.1930 -0.6847 -0.6682
1.0013 -4.9782 -11.0007 0.1094 0.7728 0.5989
0.0120 17.0063 -3.9807 0.9976 0.0899 -0.2190
-0.0116 -17.0042 2.9811 -0.9618 -0.0308 0.2707
7.0031 0.0006 -4.9938 -0.0544 0.8520 -0.4018
-4.0112 -14.0031 4.9810 -0.7493 -0.4929 0.4694
-1.0020 3.9783 10.9996 -0.1596 -0.7642 -0.5739
